data_1553813
loop_
_publ_author_name
'Yan, Hao'
'Li, Xincheng'
'Wang, Chunxiang'
'Wan, Boshun'

_publ_section_title
;
 Silver-catalyzed cyclization of nitrones with 2-azetine: a radical
 approach to 2,3-disubstituted quinolines
;
_journal_issue 9
_journal_name_full 'Organic Chemistry Frontiers'
_journal_page_first 1833
_journal_paper_doi 10.1039/C7QO00405B
_journal_volume 4
_journal_year 2017
_chemical_formula_sum 'C21 H21 Br N2 O2'
_chemical_formula_weight 413.31
_space_group_crystal_system triclinic
_space_group_IT_number 2
_space_group_name_Hall '-P 1'
_space_group_name_H-M_alt 'P -1'
_atom_sites_solution_hydrogens geom
_audit_creation_method SHELXL-2013
_audit_update_record
;
2017-01-10 deposited with the CCDC.
2017-06-12 downloaded from the CCDC.
;
_cell_angle_alpha 73.395(18)
_cell_angle_beta 81.56(2)
_cell_angle_gamma 78.69(2)
_cell_formula_units_Z 2
_cell_length_a 5.095(8)
_cell_length_b 12.261(19)
_cell_length_c 17.00(3)
_cell_measurement_reflns_used 326
_cell_measurement_temperature 273(2)
_cell_measurement_theta_max 32.816
_cell_measurement_theta_min 4.823
_cell_volume 993(3)
_computing_cell_refinement 'Bruker SAINT'
_computing_data_collection 'Bruker APEX2'
_computing_data_reduction 'Bruker SAINT'
_computing_molecular_graphics 'Bruker SHELXTL'
_computing_publication_material 'Bruker SHELXTL'
_computing_structure_refinement 'SHELXL-2013 (Sheldrick, 2013)'
_computing_structure_solution 'SHELXS-97 (Sheldrick 2008)'
_diffrn_ambient_temperature 273(2)
_diffrn_measured_fraction_theta_full 0.916
_diffrn_measured_fraction_theta_max 0.946
_diffrn_measurement_device_type 'Bruker APEX-II CCD'
_diffrn_measurement_method '\f and \w scans'
_diffrn_radiation_type MoK\a
_diffrn_radiation_wavelength 0.71073
_diffrn_reflns_av_R_equivalents 0.1751
_diffrn_reflns_av_unetI/netI 0.3460
_diffrn_reflns_Laue_measured_fraction_full 0.916
_diffrn_reflns_Laue_measured_fraction_max 0.946
_diffrn_reflns_limit_h_max 5
_diffrn_reflns_limit_h_min -6
_diffrn_reflns_limit_k_max 14
_diffrn_reflns_limit_k_min -13
_diffrn_reflns_limit_l_max 19
_diffrn_reflns_limit_l_min -20
_diffrn_reflns_number 4250
_diffrn_reflns_point_group_measured_fraction_full 0.916
_diffrn_reflns_point_group_measured_fraction_max 0.946
_diffrn_reflns_theta_full 25.242
_diffrn_reflns_theta_max 24.998
_diffrn_reflns_theta_min 1.757
_exptl_absorpt_coefficient_mu 2.085
_exptl_absorpt_correction_T_max 0.7456
_exptl_absorpt_correction_T_min 0.3425
_exptl_absorpt_correction_type multi-scan
_exptl_absorpt_process_details sadabs
_exptl_crystal_colour colorless
_exptl_crystal_density_diffrn 1.382
_exptl_crystal_description prismatic
_exptl_crystal_F_000 424
_exptl_crystal_size_max 0.160
_exptl_crystal_size_mid 0.080
_exptl_crystal_size_min 0.040
_refine_diff_density_max 0.494
_refine_diff_density_min -0.436
_refine_diff_density_rms 0.110
_refine_ls_extinction_expression Fc^*^=kFc[1+0.001xFc^2^\l^3^/sin(2\q)]^-1/4^
_refine_ls_extinction_method SHELXL
_refine_ls_goodness_of_fit_ref 0.963
_refine_ls_hydrogen_treatment constr
_refine_ls_matrix_type full
_refine_ls_number_parameters 249
_refine_ls_number_reflns 3288
_refine_ls_number_restraints 78
_refine_ls_restrained_S_all 1.009
_refine_ls_R_factor_all 0.2545
_refine_ls_R_factor_gt 0.0911
_refine_ls_shift/su_max 0.001
_refine_ls_shift/su_mean 0.000
_refine_ls_structure_factor_coef Fsqd
_refine_ls_weighting_details 'w=exp[3.(sin\q/\l)^2^)]/[\s^2^(Fo^2^)+(0.1051P)^2^]where P=(Fo^2^+2Fc^2^)/3'
_refine_ls_weighting_scheme calc
_refine_ls_wR_factor_gt 0.2098
_refine_ls_wR_factor_ref 0.2887
_reflns_Friedel_coverage 0.000
_reflns_number_gt 971
_reflns_number_total 3288
_reflns_threshold_expression 'I > 2\s(I)'
_cod_data_source_file c7qo00405b2.cif
_cod_data_source_block cd16158m_a
_cod_database_code 1553813
_shelx_space_group_comment
; 
The symmetry employed for this shelxl refinement is uniquely defined 
by the following loop, which should always be used as a source of 
symmetry information in preference to the above space-group names. 
They are only intended as comments. 
;
_shelx_estimated_absorpt_t_min 0.731
_shelx_estimated_absorpt_t_max 0.921
_shelxl_version_number 2013-4

loop_
_space_group_symop_operation_xyz
'x, y, z'
'-x, -y, -z'

loop_
_atom_site_label
_atom_site_type_symbol
_atom_site_fract_x
_atom_site_fract_y
_atom_site_fract_z
_atom_site_U_iso_or_equiv
_atom_site_adp_type
_atom_site_occupancy
_atom_site_site_symmetry_order
_atom_site_calc_flag
_atom_site_refinement_flags_posn
_atom_site_refinement_flags_adp
_atom_site_refinement_flags_occupancy
_atom_site_disorder_assembly
_atom_site_disorder_group
Br1 Br 0.1244(4) 0.93065(15) 0.89777(10) 0.1117(10) Uani 1 1 d . . . . .
N1 N 0.8515(18) 0.8351(7) 0.5479(5) 0.047(2) Uani 1 1 d . . . . .
N2 N 0.4572(19) 0.5347(8) 0.6998(6) 0.060(3) Uani 1 1 d . U . . .
H2A H 0.6183 0.5206 0.7139 0.072 Uiso 1 1 calc R U . . .
O2 O 0.361(2) 0.4148(10) 0.8162(6) 0.118(4) Uani 1 1 d . U . . .
O1 O 0.0357(18) 0.4970(7) 0.7334(5) 0.072(3) Uani 1 1 d . U . . .
C1 C 0.986(2) 0.8070(10) 0.4790(7) 0.054(3) Uani 1 1 d . . . . .
C2 C 1.177(3) 0.8744(10) 0.4313(7) 0.073(4) Uani 1 1 d . . . . .
H2 H 1.2049 0.9388 0.4455 0.088 Uiso 1 1 calc R U . . .
C3 C 1.319(3) 0.8445(12) 0.3646(8) 0.086(5) Uani 1 1 d . . . . .
H3 H 1.4461 0.8887 0.3340 0.104 Uiso 1 1 calc R U . . .
C4 C 1.281(3) 0.7516(13) 0.3407(8) 0.080(4) Uani 1 1 d . . . . .
H4 H 1.3786 0.7341 0.2939 0.096 Uiso 1 1 calc R U . . .
C5 C 1.099(3) 0.6848(12) 0.3870(8) 0.083(4) Uani 1 1 d . . . . .
H5 H 1.0749 0.6211 0.3710 0.100 Uiso 1 1 calc R U . . .
C6 C 0.947(2) 0.7085(10) 0.4573(7) 0.055(3) Uani 1 1 d . . . . .
C7 C 0.753(3) 0.6474(10) 0.5056(7) 0.059(3) Uani 1 1 d . . . . .
H7 H 0.7196 0.5840 0.4913 0.071 Uiso 1 1 calc R U . . .
C8 C 0.610(2) 0.6755(8) 0.5729(7) 0.048(3) Uani 1 1 d . . . . .
C9 C 0.668(2) 0.7731(10) 0.5917(7) 0.049(3) Uani 1 1 d . . . . .
C10 C 0.535(2) 0.8096(9) 0.6649(6) 0.051(3) Uani 1 1 d . . . . .
C11 C 0.641(4) 0.7741(14) 0.7388(10) 0.125(6) Uani 1 1 d . U . . .
H11 H 0.8102 0.7287 0.7421 0.150 Uiso 1 1 calc R U . . .
C12 C 0.508(4) 0.8025(16) 0.8096(10) 0.128(6) Uani 1 1 d . U . . .
H12 H 0.5727 0.7661 0.8606 0.154 Uiso 1 1 calc R U . . .
C13 C 0.291(3) 0.8812(11) 0.8034(8) 0.077(4) Uani 1 1 d . . . . .
C14 C 0.194(4) 0.9209(16) 0.7330(11) 0.127(6) Uani 1 1 d . U . . .
H14 H 0.0325 0.9718 0.7293 0.152 Uiso 1 1 calc R U . . .
C15 C 0.323(3) 0.8906(15) 0.6616(9) 0.114(5) Uani 1 1 d . U . . .
H15 H 0.2573 0.9286 0.6110 0.136 Uiso 1 1 calc R U . . .
C16 C 0.386(2) 0.6133(10) 0.6210(7) 0.062(3) Uani 1 1 d . . . . .
H16A H 0.2316 0.6699 0.6310 0.074 Uiso 1 1 calc R U . . .
H16B H 0.3328 0.5700 0.5880 0.074 Uiso 1 1 calc R U . . .
C17 C 0.263(3) 0.4866(10) 0.7478(8) 0.057(3) Uani 1 1 d . U . . .
C18 C 0.181(4) 0.3404(18) 0.8817(11) 0.115(6) Uani 1 1 d . U . . .
C19 C 0.411(7) 0.225(3) 0.929(2) 0.124(12) Uani 0.5 1 d . U P A 1
H19A H 0.3387 0.1904 0.9836 0.186 Uiso 0.5 1 calc R U P A 1
H19B H 0.5752 0.2508 0.9308 0.186 Uiso 0.5 1 calc R U P A 1
H19C H 0.4480 0.1682 0.8974 0.186 Uiso 0.5 1 calc R U P A 1
C19' C 0.301(6) 0.348(3) 0.9618(16) 0.095(9) Uani 0.5 1 d . U P A 2
C20 C 0.077(4) 0.2661(14) 0.8509(11) 0.132(7) Uani 1 1 d . U . . .
H20A H 0.2188 0.2251 0.8216 0.198 Uiso 1 1 calc R U . . .
H20B H -0.0556 0.3098 0.8142 0.198 Uiso 1 1 calc R U . . .
H20C H -0.0055 0.2121 0.8958 0.198 Uiso 1 1 calc R U . . .
C21 C -0.019(4) 0.4296(16) 0.9124(10) 0.134(7) Uani 1 1 d . U . . .
H21A H -0.1469 0.4661 0.8728 0.200 Uiso 1 1 calc R U . . .
H21B H 0.0728 0.4865 0.9203 0.200 Uiso 1 1 calc R U . . .
H21C H -0.1107 0.3935 0.9639 0.200 Uiso 1 1 calc R U . . .

loop_
_atom_site_aniso_label
_atom_site_aniso_U_11
_atom_site_aniso_U_22
_atom_site_aniso_U_33
_atom_site_aniso_U_23
_atom_site_aniso_U_13
_atom_site_aniso_U_12
Br1 0.1344(18) 0.1212(15) 0.0728(11) -0.0389(9) 0.0202(10) -0.0076(11)
N1 0.050(6) 0.047(6) 0.045(5) -0.013(4) -0.013(5) -0.004(5)
N2 0.036(5) 0.080(6) 0.056(5) 0.002(5) -0.015(5) -0.015(5)
O2 0.066(6) 0.176(8) 0.083(6) 0.031(6) -0.007(5) -0.048(6)
O1 0.046(6) 0.093(6) 0.080(6) -0.015(5) -0.016(5) -0.021(5)
C1 0.051(8) 0.054(8) 0.051(7) -0.007(6) -0.016(6) 0.007(6)
C2 0.084(11) 0.063(8) 0.060(8) -0.008(6) 0.014(8) -0.013(7)
C3 0.098(13) 0.071(10) 0.074(9) -0.007(8) 0.019(9) -0.012(8)
C4 0.100(13) 0.091(11) 0.049(8) -0.027(7) -0.005(8) -0.004(9)
C5 0.092(12) 0.095(11) 0.070(9) -0.038(8) -0.004(9) -0.009(9)
C6 0.062(9) 0.052(8) 0.052(7) -0.018(6) -0.012(7) -0.003(7)
C7 0.069(10) 0.067(8) 0.051(7) -0.026(6) -0.043(7) 0.007(7)
C8 0.051(8) 0.032(6) 0.062(8) -0.003(6) -0.032(6) -0.002(6)
C9 0.038(8) 0.057(8) 0.051(7) -0.010(6) -0.014(6) -0.006(6)
C10 0.058(8) 0.056(7) 0.035(6) -0.006(5) -0.019(6) 0.006(6)
C11 0.125(10) 0.150(10) 0.090(8) -0.051(8) -0.016(7) 0.032(8)
C12 0.134(10) 0.147(10) 0.094(8) -0.037(7) -0.031(8) 0.024(8)
C13 0.092(12) 0.069(9) 0.049(8) -0.005(6) 0.016(8) 0.005(8)
C14 0.108(10) 0.150(10) 0.104(9) -0.042(8) -0.001(8) 0.030(7)
C15 0.114(9) 0.141(9) 0.073(7) -0.033(7) -0.028(7) 0.031(8)
C16 0.058(9) 0.062(8) 0.066(8) -0.009(6) -0.021(7) -0.009(7)
C17 0.041(7) 0.076(7) 0.056(6) -0.009(5) -0.017(6) -0.016(6)
C18 0.089(9) 0.139(10) 0.098(9) 0.009(8) -0.012(8) -0.033(8)
C19 0.102(19) 0.125(18) 0.128(19) -0.001(15) -0.003(15) -0.035(15)
C19' 0.092(17) 0.120(17) 0.063(14) 0.005(13) -0.007(13) -0.035(14)
C20 0.142(14) 0.093(11) 0.129(12) -0.004(9) 0.035(11) -0.015(10)
C21 0.178(15) 0.171(14) 0.087(10) -0.046(10) -0.008(11) -0.095(12)

loop_
_atom_type_symbol
_atom_type_description
_atom_type_scat_dispersion_real
_atom_type_scat_dispersion_imag
_atom_type_scat_source
C C 0.0033 0.0016 'International Tables Vol C Tables 4.2.6.8 and 6.1.1.4'
H H 0.0000 0.0000 'International Tables Vol C Tables 4.2.6.8 and 6.1.1.4'
N N 0.0061 0.0033 'International Tables Vol C Tables 4.2.6.8 and 6.1.1.4'
O O 0.0106 0.0060 'International Tables Vol C Tables 4.2.6.8 and 6.1.1.4'
Br Br -0.2901 2.4595 'International Tables Vol C Tables 4.2.6.8 and 6.1.1.4'

loop_
_geom_angle_atom_site_label_1
_geom_angle_atom_site_label_2
_geom_angle_atom_site_label_3
_geom_angle
C9 N1 C1 118.9(9)
C17 N2 C16 116.4(11)
C17 N2 H2A 121.8
C16 N2 H2A 121.8
C17 O2 C18 120.8(13)
N1 C1 C2 119.0(11)
N1 C1 C6 121.2(10)
C2 C1 C6 119.8(10)
C3 C2 C1 119.4(12)
C3 C2 H2 120.3
C1 C2 H2 120.3
C2 C3 C4 122.4(13)
C2 C3 H3 118.8
C4 C3 H3 118.8
C3 C4 C5 118.8(11)
C3 C4 H4 120.6
C5 C4 H4 120.6
C4 C5 C6 122.5(12)
C4 C5 H5 118.8
C6 C5 H5 118.8
C7 C6 C5 125.9(12)
C7 C6 C1 116.9(9)
C5 C6 C1 117.1(12)
C8 C7 C6 123.2(11)
C8 C7 H7 118.4
C6 C7 H7 118.4
C7 C8 C9 116.2(11)
C7 C8 C16 122.4(11)
C9 C8 C16 121.3(10)
N1 C9 C8 123.6(9)
N1 C9 C10 114.8(10)
C8 C9 C10 121.6(10)
C15 C10 C11 114.1(12)
C15 C10 C9 122.4(11)
C11 C10 C9 123.0(12)
C10 C11 C12 123.2(16)
C10 C11 H11 118.4
C12 C11 H11 118.4
C13 C12 C11 119.2(17)
C13 C12 H12 120.4
C11 C12 H12 120.4
C14 C13 C12 118.1(14)
C14 C13 Br1 122.1(12)
C12 C13 Br1 119.8(13)
C13 C14 C15 122.8(16)
C13 C14 H14 118.6
C15 C14 H14 118.6
C10 C15 C14 121.2(15)
C10 C15 H15 119.4
C14 C15 H15 119.4
N2 C16 C8 113.7(10)
N2 C16 H16A 108.8
C8 C16 H16A 108.8
N2 C16 H16B 108.8
C8 C16 H16B 108.8
H16A C16 H16B 107.7
O1 C17 N2 127.4(13)
O1 C17 O2 123.1(12)
N2 C17 O2 109.3(13)
C20 C18 C21 116.2(18)
C20 C18 O2 112.7(16)
C21 C18 O2 102.0(15)
C20 C18 C19' 142.2(19)
C21 C18 C19' 75.8(18)
O2 C18 C19' 97.9(16)
C20 C18 C19 89.0(19)
C21 C18 C19 134(2)
O2 C18 C19 102.6(15)
C18 C19 H19A 109.5
C18 C19 H19B 109.5
H19A C19 H19B 109.5
C18 C19 H19C 109.5
H19A C19 H19C 109.5
H19B C19 H19C 109.5
C18 C19' H19D 109.5
C18 C19' H19E 109.5
H19D C19' H19E 109.5
C18 C19' H19F 109.5
H19D C19' H19F 109.5
H19E C19' H19F 109.5
C18 C20 H20A 109.5
C18 C20 H20B 109.5
H20A C20 H20B 109.5
C18 C20 H20C 109.5
H20A C20 H20C 109.5
H20B C20 H20C 109.5
C18 C21 H21A 109.5
C18 C21 H21B 109.5
H21A C21 H21B 109.5
C18 C21 H21C 109.5
H21A C21 H21C 109.5
H21B C21 H21C 109.5

loop_
_geom_bond_atom_site_label_1
_geom_bond_atom_site_label_2
_geom_bond_distance
Br1 C13 1.901(11)
N1 C9 1.326(12)
N1 C1 1.365(12)
N2 C17 1.307(14)
N2 C16 1.456(14)
N2 H2A 0.8600
O2 C17 1.338(15)
O2 C18 1.535(18)
O1 C17 1.194(14)
C1 C2 1.408(15)
C1 C6 1.417(15)
C2 C3 1.356(15)
C2 H2 0.9300
C3 C4 1.368(17)
C3 H3 0.9300
C4 C5 1.368(17)
C4 H4 0.9300
C5 C6 1.398(15)
C5 H5 0.9300
C6 C7 1.381(15)
C7 C8 1.357(14)
C7 H7 0.9300
C8 C9 1.417(14)
C8 C16 1.505(15)
C9 C10 1.470(14)
C10 C15 1.312(18)
C10 C11 1.359(19)
C11 C12 1.391(19)
C11 H11 0.9300
C12 C13 1.32(2)
C12 H12 0.9300
C13 C14 1.29(2)
C14 C15 1.404(19)
C14 H14 0.9300
C15 H15 0.9300
C16 H16A 0.9700
C16 H16B 0.9700
C18 C20 1.39(2)
C18 C21 1.50(2)
C18 C19' 1.60(3)
C18 C19 1.73(4)
C19 H19A 0.9600
C19 H19B 0.9600
C19 H19C 0.9600
C19' H19D 0.9600
C19' H19E 0.9600
C19' H19F 0.9600
C20 H20A 0.9600
C20 H20B 0.9600
C20 H20C 0.9600
C21 H21A 0.9600
C21 H21B 0.9600
C21 H21C 0.9600
